data_1543815
loop_
_publ_author_name
'Yeh, Ming-Chang P'
'Shiue, Yuan-Shin'
'Lin, Hsin-Hui'
'Yu, Tzu-Yu'
'Hu, Ting-Chia'
'Hong, Jia-Jyun'

_publ_section_title
;
 Iron(II) Halide Promoted Cyclization of Cyclic 2-Enynamides:
 Stereoselective Synthesis of Halogenated Bicyclic \g-Lactams.
;
_journal_issue 10
_journal_name_full 'Organic letters'
_journal_page_first 2407
_journal_page_last 2410
_journal_paper_doi 10.1021/acs.orglett.6b00916
_journal_volume 18
_journal_year 2016
_chemical_formula_moiety 'C19 H20 Cl N O3 S2'
_chemical_formula_sum 'C19 H20 Cl N O3 S2'
_chemical_formula_weight 409.93
_chemical_name_systematic
;
 ?
;
_space_group_IT_number 15
_symmetry_cell_setting monoclinic
_symmetry_space_group_name_Hall '-C 2yc'
_symmetry_space_group_name_H-M 'C 1 2/c 1'
_atom_sites_solution_hydrogens geom
_atom_sites_solution_primary direct
_atom_sites_solution_secondary difmap
_audit_creation_method SHELXL-97
_cell_angle_alpha 90.00
_cell_angle_beta 107.769(6)
_cell_angle_gamma 90.00
_cell_formula_units_Z 8
_cell_length_a 12.314(4)
_cell_length_b 16.902(6)
_cell_length_c 19.984(8)
_cell_measurement_reflns_used 7465
_cell_measurement_temperature 200(2)
_cell_measurement_theta_max 25.08
_cell_measurement_theta_min 2.61
_cell_volume 3961(2)
_computing_molecular_graphics 'Ortep-3 for Windows (Farrugia, 1997)'
_computing_publication_material 'WinGX publication routines (Farrugia, 1999)'
_computing_structure_refinement 'SHELXL-97 (Sheldrick, 1997)'
_computing_structure_solution 'SHELXS-86 (Sheldrick, 1986)'
_diffrn_ambient_temperature 200(2)
_diffrn_measured_fraction_theta_full 0.982
_diffrn_measured_fraction_theta_max 0.982
_diffrn_measurement_device_type 'Bruker APEX2'
_diffrn_radiation_monochromator graphite
_diffrn_radiation_source 'fine-focus sealed tube'
_diffrn_radiation_type MoK\a
_diffrn_radiation_wavelength 0.71073
_diffrn_reflns_av_R_equivalents 0.0302
_diffrn_reflns_av_sigmaI/netI 0.0266
_diffrn_reflns_limit_h_max 14
_diffrn_reflns_limit_h_min -14
_diffrn_reflns_limit_k_max 19
_diffrn_reflns_limit_k_min -20
_diffrn_reflns_limit_l_max 23
_diffrn_reflns_limit_l_min -23
_diffrn_reflns_number 13350
_diffrn_reflns_theta_full 25.09
_diffrn_reflns_theta_max 25.09
_diffrn_reflns_theta_min 2.11
_exptl_absorpt_coefficient_mu 0.422
_exptl_absorpt_correction_T_max 0.7949
_exptl_absorpt_correction_T_min 0.7680
_exptl_absorpt_correction_type multi-scan
_exptl_crystal_colour colorless
_exptl_crystal_density_diffrn 1.375
_exptl_crystal_density_method 'not measured'
_exptl_crystal_description prism
_exptl_crystal_F_000 1712
_exptl_crystal_size_max 0.66
_exptl_crystal_size_mid 0.64
_exptl_crystal_size_min 0.57
_refine_diff_density_max 0.718
_refine_diff_density_min -0.727
_refine_diff_density_rms 0.050
_refine_ls_extinction_method none
_refine_ls_goodness_of_fit_ref 1.031
_refine_ls_hydrogen_treatment constr
_refine_ls_matrix_type full
_refine_ls_number_parameters 235
_refine_ls_number_reflns 3465
_refine_ls_number_restraints 0
_refine_ls_restrained_S_all 1.031
_refine_ls_R_factor_all 0.0534
_refine_ls_R_factor_gt 0.0462
_refine_ls_shift/su_max 0.002
_refine_ls_shift/su_mean 0.000
_refine_ls_structure_factor_coef Fsqd
_refine_ls_weighting_details 'calc w=1/[\s^2^(Fo^2^)+(0.0494P)^2^+8.4178P] where P=(Fo^2^+2Fc^2^)/3'
_refine_ls_weighting_scheme calc
_refine_ls_wR_factor_gt 0.1146
_refine_ls_wR_factor_ref 0.1203
_reflns_number_gt 3007
_reflns_number_total 3465
_reflns_threshold_expression >2sigma(I)
_cod_data_source_file ol6b00916_si_004.cif
_cod_data_source_block a17646
_cod_original_sg_symbol_H-M 'C 2/c'
_cod_database_code 1543815

loop_
_symmetry_equiv_pos_as_xyz
'x, y, z'
'-x, y, -z+1/2'
'x+1/2, y+1/2, z'
'-x+1/2, y+1/2, -z+1/2'
'-x, -y, -z'
'x, -y, z-1/2'
'-x+1/2, -y+1/2, -z'
'x+1/2, -y+1/2, z-1/2'

loop_
_atom_site_label
_atom_site_type_symbol
_atom_site_fract_x
_atom_site_fract_y
_atom_site_fract_z
_atom_site_U_iso_or_equiv
_atom_site_adp_type
_atom_site_occupancy
_atom_site_symmetry_multiplicity
_atom_site_calc_flag
_atom_site_refinement_flags
C1 C 0.7400(2) 0.93138(14) 0.66247(13) 0.0339(5) Uani 1 1 d .
C2 C 0.8345(2) 0.92228(16) 0.72071(14) 0.0445(6) Uani 1 1 d .
H2 H 0.8945 0.9600 0.7307 0.053 Uiso 1 1 calc R
C3 C 0.8412(2) 0.85796(18) 0.76437(14) 0.0510(7) Uani 1 1 d .
H3 H 0.9063 0.8517 0.8044 0.061 Uiso 1 1 calc R
C4 C 0.7546(3) 0.80243(17) 0.75088(14) 0.0475(7) Uani 1 1 d .
C5 C 0.7615(4) 0.7325(2) 0.79902(19) 0.0763(10) Uani 1 1 d .
H5A H 0.8334 0.7345 0.8374 0.114 Uiso 1 1 calc R
H5B H 0.7581 0.6834 0.7724 0.114 Uiso 1 1 calc R
H5C H 0.6974 0.7343 0.8184 0.114 Uiso 1 1 calc R
C6 C 0.6606(2) 0.81281(16) 0.69228(15) 0.0496(7) Uani 1 1 d .
H6 H 0.6005 0.7752 0.6823 0.060 Uiso 1 1 calc R
C7 C 0.6523(2) 0.87683(15) 0.64790(14) 0.0419(6) Uani 1 1 d .
H7 H 0.5871 0.8832 0.6079 0.050 Uiso 1 1 calc R
C8 C 0.8789(2) 0.95294(13) 0.54637(13) 0.0328(5) Uani 1 1 d .
C9 C 0.87655(19) 0.92063(13) 0.47460(12) 0.0317(5) Uani 1 1 d .
H9 H 0.8954 0.9647 0.4466 0.038 Uiso 1 1 calc R
C10 C 0.9576(2) 0.85375(13) 0.47745(13) 0.0335(5) Uani 1 1 d .
C11 C 0.9685(3) 0.78629(16) 0.52134(14) 0.0481(7) Uani 1 1 d .
H11 H 0.9271 0.7790 0.5540 0.058 Uiso 1 1 calc R
C12 C 1.0458(3) 0.73295(17) 0.51099(16) 0.0659(10) Uani 1 1 d .
H12 H 1.0644 0.6843 0.5357 0.079 Uiso 1 1 calc R
C13 C 1.0257(2) 0.84900(16) 0.43544(15) 0.0423(6) Uani 1 1 d .
H13 H 1.0294 0.8884 0.4023 0.051 Uiso 1 1 calc R
C14 C 0.75006(19) 0.89926(14) 0.44213(12) 0.0335(5) Uani 1 1 d .
H14 H 0.7359 0.8486 0.4640 0.040 Uiso 1 1 calc R
C15 C 0.7123(2) 0.88762(18) 0.36283(13) 0.0468(7) Uani 1 1 d .
H15 H 0.7713 0.8555 0.3502 0.056 Uiso 1 1 calc R
C16 C 0.6957(3) 0.9647(2) 0.32188(16) 0.0634(9) Uani 1 1 d .
H16A H 0.6599 0.9534 0.2713 0.076 Uiso 1 1 calc R
H16B H 0.7711 0.9891 0.3275 0.076 Uiso 1 1 calc R
C17 C 0.6209(3) 1.0235(2) 0.34661(18) 0.0714(10) Uani 1 1 d .
H17A H 0.6134 1.0731 0.3193 0.086 Uiso 1 1 calc R
H17B H 0.5438 1.0008 0.3383 0.086 Uiso 1 1 calc R
C18 C 0.6735(3) 1.04128(18) 0.42451(17) 0.0595(8) Uani 1 1 d .
H18A H 0.6238 1.0786 0.4398 0.071 Uiso 1 1 calc R
H18B H 0.7487 1.0668 0.4323 0.071 Uiso 1 1 calc R
C19 C 0.6882(2) 0.96571(16) 0.46841(13) 0.0402(6) Uani 1 1 d .
H19 H 0.6128 0.9467 0.4712 0.048 Uiso 1 1 calc R
N1 N 0.76872(18) 0.97817(12) 0.54003(11) 0.0382(5) Uani 1 1 d .
O1 O 0.61192(17) 1.03392(12) 0.57656(11) 0.0571(6) Uani 1 1 d .
O2 O 0.8095(2) 1.07173(11) 0.64298(12) 0.0591(6) Uani 1 1 d .
O3 O 0.95877(15) 0.95623(10) 0.59910(9) 0.0414(4) Uani 1 1 d .
S1 S 0.72904(6) 1.01331(4) 0.60721(4) 0.0422(2) Uani 1 1 d .
S2 S 1.10391(6) 0.76389(5) 0.44922(4) 0.0603(3) Uani 1 1 d .
Cl1 Cl 0.57998(7) 0.83274(6) 0.33849(4) 0.0729(3) Uani 1 1 d .

loop_
_atom_site_aniso_label
_atom_site_aniso_U_11
_atom_site_aniso_U_22
_atom_site_aniso_U_33
_atom_site_aniso_U_23
_atom_site_aniso_U_13
_atom_site_aniso_U_12
C1 0.0358(13) 0.0322(12) 0.0381(13) -0.0051(10) 0.0178(11) 0.0029(10)
C2 0.0371(14) 0.0466(15) 0.0484(15) -0.0099(12) 0.0109(12) -0.0071(12)
C3 0.0458(16) 0.0622(18) 0.0391(14) 0.0019(13) 0.0042(12) 0.0022(14)
C4 0.0532(17) 0.0483(15) 0.0425(14) 0.0056(12) 0.0170(13) 0.0040(13)
C5 0.090(3) 0.072(2) 0.067(2) 0.0290(18) 0.026(2) 0.007(2)
C6 0.0465(16) 0.0429(15) 0.0564(17) 0.0008(13) 0.0110(13) -0.0110(12)
C7 0.0364(14) 0.0427(14) 0.0413(14) -0.0004(11) 0.0042(11) -0.0018(11)
C8 0.0324(13) 0.0242(11) 0.0454(14) 0.0043(10) 0.0174(12) 0.0043(9)
C9 0.0308(12) 0.0280(11) 0.0410(13) 0.0062(9) 0.0177(10) 0.0052(9)
C10 0.0268(12) 0.0310(12) 0.0413(13) -0.0036(10) 0.0082(10) 0.0034(9)
C11 0.0581(18) 0.0380(14) 0.0442(15) 0.0029(11) 0.0096(13) 0.0138(13)
C12 0.079(2) 0.0400(15) 0.0537(18) -0.0056(13) -0.0162(16) 0.0279(15)
C13 0.0297(13) 0.0430(14) 0.0550(16) -0.0100(12) 0.0142(12) 0.0022(11)
C14 0.0287(12) 0.0383(12) 0.0360(12) 0.0118(10) 0.0139(10) 0.0066(10)
C15 0.0393(15) 0.0661(18) 0.0367(14) 0.0114(13) 0.0141(11) 0.0065(13)
C16 0.062(2) 0.086(2) 0.0488(17) 0.0339(16) 0.0273(15) 0.0211(17)
C17 0.069(2) 0.086(2) 0.063(2) 0.0455(19) 0.0281(17) 0.0367(19)
C18 0.0604(19) 0.0547(17) 0.070(2) 0.0290(15) 0.0300(16) 0.0323(15)
C19 0.0322(13) 0.0494(15) 0.0430(14) 0.0147(12) 0.0174(11) 0.0133(11)
N1 0.0349(11) 0.0415(11) 0.0438(12) 0.0058(9) 0.0201(9) 0.0132(9)
O1 0.0537(12) 0.0584(12) 0.0723(14) 0.0223(10) 0.0388(11) 0.0324(10)
O2 0.0804(15) 0.0308(9) 0.0846(15) -0.0136(9) 0.0527(13) -0.0076(9)
O3 0.0362(10) 0.0386(9) 0.0489(11) -0.0054(8) 0.0125(9) 0.0033(8)
S1 0.0492(4) 0.0314(3) 0.0572(4) 0.0034(3) 0.0327(3) 0.0112(3)
S2 0.0381(4) 0.0640(5) 0.0713(5) -0.0228(4) 0.0057(4) 0.0213(3)
Cl1 0.0516(5) 0.1150(7) 0.0417(4) 0.0071(4) -0.0010(3) -0.0161(5)

loop_
_atom_type_symbol
_atom_type_description
_atom_type_scat_dispersion_real
_atom_type_scat_dispersion_imag
_atom_type_scat_source
C C 0.0033 0.0016 'International Tables Vol C Tables 4.2.6.8 and 6.1.1.4'
H H 0.0000 0.0000 'International Tables Vol C Tables 4.2.6.8 and 6.1.1.4'
N N 0.0061 0.0033 'International Tables Vol C Tables 4.2.6.8 and 6.1.1.4'
O O 0.0106 0.0060 'International Tables Vol C Tables 4.2.6.8 and 6.1.1.4'
S S 0.1246 0.1234 'International Tables Vol C Tables 4.2.6.8 and 6.1.1.4'
Cl Cl 0.1484 0.1585 'International Tables Vol C Tables 4.2.6.8 and 6.1.1.4'

loop_
_geom_angle_atom_site_label_1
_geom_angle_atom_site_label_2
_geom_angle_atom_site_label_3
_geom_angle
C2 C1 C7 120.4(2)
C2 C1 S1 120.18(19)
C7 C1 S1 119.36(19)
C3 C2 C1 119.5(2)
C3 C2 H2 120.2
C1 C2 H2 120.2
C2 C3 C4 121.1(3)
C2 C3 H3 119.4
C4 C3 H3 119.4
C3 C4 C6 118.3(3)
C3 C4 C5 121.1(3)
C6 C4 C5 120.5(3)
C4 C5 H5A 109.5
C4 C5 H5B 109.5
H5A C5 H5B 109.5
C4 C5 H5C 109.5
H5A C5 H5C 109.5
H5B C5 H5C 109.5
C7 C6 C4 121.4(3)
C7 C6 H6 119.3
C4 C6 H6 119.3
C1 C7 C6 119.1(2)
C1 C7 H7 120.4
C6 C7 H7 120.4
O3 C8 N1 125.4(2)
O3 C8 C9 127.9(2)
N1 C8 C9 106.6(2)
C10 C9 C8 114.40(19)
C10 C9 C14 114.61(19)
C8 C9 C14 101.93(18)
C10 C9 H9 108.5
C8 C9 H9 108.5
C14 C9 H9 108.5
C13 C10 C11 112.0(2)
C13 C10 C9 123.5(2)
C11 C10 C9 124.5(2)
C12 C11 C10 112.0(3)
C12 C11 H11 124.0
C10 C11 H11 124.0
C11 C12 S2 112.0(2)
C11 C12 H12 124.0
S2 C12 H12 124.0
C10 C13 S2 112.0(2)
C10 C13 H13 124.0
S2 C13 H13 124.0
C15 C14 C9 114.74(19)
C15 C14 C19 115.1(2)
C9 C14 C19 103.2(2)
C15 C14 H14 107.8
C9 C14 H14 107.8
C19 C14 H14 107.8
C16 C15 C14 113.5(3)
C16 C15 Cl1 109.5(2)
C14 C15 Cl1 108.10(17)
C16 C15 H15 108.6
C14 C15 H15 108.6
Cl1 C15 H15 108.6
C15 C16 C17 112.1(2)
C15 C16 H16A 109.2
C17 C16 H16A 109.2
C15 C16 H16B 109.2
C17 C16 H16B 109.2
H16A C16 H16B 107.9
C18 C17 C16 110.3(3)
C18 C17 H17A 109.6
C16 C17 H17A 109.6
C18 C17 H17B 109.6
C16 C17 H17B 109.6
H17A C17 H17B 108.1
C17 C18 C19 111.1(3)
C17 C18 H18A 109.4
C19 C18 H18A 109.4
C17 C18 H18B 109.4
C19 C18 H18B 109.4
H18A C18 H18B 108.0
N1 C19 C18 111.2(2)
N1 C19 C14 100.28(18)
C18 C19 C14 113.5(2)
N1 C19 H19 110.5
C18 C19 H19 110.5
C14 C19 H19 110.5
C8 N1 C19 112.93(19)
C8 N1 S1 123.50(18)
C19 N1 S1 123.45(16)
O2 S1 O1 120.15(13)
O2 S1 N1 108.66(12)
O1 S1 N1 104.30(12)
O2 S1 C1 108.88(13)
O1 S1 C1 109.68(12)
N1 S1 C1 103.92(11)
C12 S2 C13 91.99(14)

loop_
_geom_bond_atom_site_label_1
_geom_bond_atom_site_label_2
_geom_bond_distance
C1 C2 1.381(4)
C1 C7 1.382(4)
C1 S1 1.751(3)
C2 C3 1.380(4)
C2 H2 0.9500
C3 C4 1.384(4)
C3 H3 0.9500
C4 C6 1.384(4)
C4 C5 1.510(4)
C5 H5A 0.9800
C5 H5B 0.9800
C5 H5C 0.9800
C6 C7 1.383(4)
C6 H6 0.9500
C7 H7 0.9500
C8 O3 1.204(3)
C8 N1 1.390(3)
C8 C9 1.527(3)
C9 C10 1.497(3)
C9 C14 1.537(3)
C9 H9 1.0000
C10 C13 1.359(4)
C10 C11 1.420(4)
C11 C12 1.372(4)
C11 H11 0.9500
C12 S2 1.688(4)
C12 H12 0.9500
C13 S2 1.706(3)
C13 H13 0.9500
C14 C15 1.522(4)
C14 C19 1.536(3)
C14 H14 1.0000
C15 C16 1.519(4)
C15 Cl1 1.807(3)
C15 H15 1.0000
C16 C17 1.535(5)
C16 H16A 0.9900
C16 H16B 0.9900
C17 C18 1.522(5)
C17 H17A 0.9900
C17 H17B 0.9900
C18 C19 1.529(4)
C18 H18A 0.9900
C18 H18B 0.9900
C19 N1 1.486(3)
C19 H19 1.0000
N1 S1 1.672(2)
O1 S1 1.427(2)
O2 S1 1.427(2)
